data_7035039
loop_
_publ_author_name
'Park, Jong-Eun'
'Kang, Sung Kwon'
'Woo, Jeong Oh'
'Son, Kyung-Sun'

_publ_section_title
;
 Highly active chromium(iii) complexes based on tridentate pyrazolyl
 pyridyl ligands for ethylene polymerization and oligomerization.
;
_journal_issue 21
_journal_name_full 'Dalton transactions (Cambridge, England : 2003)'
_journal_page_first 9964
_journal_page_last 9969
_journal_paper_doi 10.1039/c5dt00855g
_journal_volume 44
_journal_year 2015
_chemical_formula_moiety 'C17 H14 Cl3 Cr N6, 2(C3 H7 N O)'
_chemical_formula_sum 'C23 H28 Cl3 Cr N8 O2'
_chemical_formula_weight 606.88
_chemical_name_systematic
;
 ?
;
_space_group_crystal_system monoclinic
_space_group_IT_number 14
_space_group_name_Hall '-P 2ybc'
_space_group_name_H-M_alt 'P 1 21/c 1'
_symmetry_space_group_name_Hall '-P 2ybc'
_symmetry_space_group_name_H-M 'P 1 21/c 1'
_atom_sites_solution_hydrogens geom
_audit_creation_method SHELXL-2013
_audit_update_record
;
2015-02-25 deposited with the CCDC.
2015-04-20 downloaded from the CCDC.
;
_cell_angle_alpha 90
_cell_angle_beta 98.684(2)
_cell_angle_gamma 90
_cell_formula_units_Z 4
_cell_length_a 11.4170(13)
_cell_length_b 14.1673(15)
_cell_length_c 16.8852(19)
_cell_measurement_reflns_used 1380
_cell_measurement_temperature 296(2)
_cell_measurement_theta_max 19.25
_cell_measurement_theta_min 2.44
_cell_volume 2699.8(5)
_computing_cell_refinement 'SAINT (Bruker, 2002)'
_computing_data_collection 'SMART (Bruker, 2002)'
_computing_data_reduction SAINT
_computing_molecular_graphics 'Ortep-3 for Windows (Farrugia, 2012)'
_computing_publication_material 'WinGX publication routines (Farrugia, 2012)'
_computing_structure_refinement 'SHELXL-2013 (Sheldrick, 2008)'
_computing_structure_solution 'SHELXS-2013 (Sheldrick, 2008)'
_diffrn_ambient_temperature 296(2)
_diffrn_measured_fraction_theta_full 1.000
_diffrn_measured_fraction_theta_max 1.000
_diffrn_measurement_device_type 'Bruker SMART CCD area-detector'
_diffrn_measurement_method '\f and \w scans'
_diffrn_radiation_type MoK\a
_diffrn_radiation_wavelength 0.71073
_diffrn_reflns_av_R_equivalents 0.1085
_diffrn_reflns_av_unetI/netI 0.0931
_diffrn_reflns_laue_measured_fraction_full 1.000
_diffrn_reflns_laue_measured_fraction_max 1.000
_diffrn_reflns_limit_h_max 13
_diffrn_reflns_limit_h_min -13
_diffrn_reflns_limit_k_max 17
_diffrn_reflns_limit_k_min -17
_diffrn_reflns_limit_l_max 20
_diffrn_reflns_limit_l_min -20
_diffrn_reflns_number 21459
_diffrn_reflns_point_group_measured_fraction_full 1.000
_diffrn_reflns_point_group_measured_fraction_max 1.000
_diffrn_reflns_theta_full 25.242
_diffrn_reflns_theta_max 25.499
_diffrn_reflns_theta_min 1.804
_diffrn_source 'fine-focus sealed tube'
_exptl_absorpt_coefficient_mu 0.758
_exptl_absorpt_correction_T_max 0.921
_exptl_absorpt_correction_T_min 0.903
_exptl_absorpt_correction_type multi-scan
_exptl_absorpt_process_details 'SADABS (Bruker, 2002)'
_exptl_crystal_density_diffrn 1.493
_exptl_crystal_description block
_exptl_crystal_F_000 1252
_exptl_crystal_size_max 0.12
_exptl_crystal_size_mid 0.10
_exptl_crystal_size_min 0.08
_refine_diff_density_max 1.823
_refine_diff_density_min -0.548
_refine_diff_density_rms 0.113
_refine_ls_extinction_method none
_refine_ls_goodness_of_fit_ref 1.049
_refine_ls_hydrogen_treatment constr
_refine_ls_matrix_type full
_refine_ls_number_parameters 333
_refine_ls_number_reflns 5019
_refine_ls_number_restraints 0
_refine_ls_restrained_S_all 1.049
_refine_ls_R_factor_all 0.1238
_refine_ls_R_factor_gt 0.0712
_refine_ls_shift/su_max 0.000
_refine_ls_shift/su_mean 0.000
_refine_ls_structure_factor_coef Fsqd
_refine_ls_weighting_details 'w=1/[\s^2^(Fo^2^)+(0.0907P)^2^+5.3017P] where P=(Fo^2^+2Fc^2^)/3'
_refine_ls_weighting_scheme calc
_refine_ls_wR_factor_gt 0.1725
_refine_ls_wR_factor_ref 0.2055
_reflns_Friedel_coverage 0.000
_reflns_number_gt 3067
_reflns_number_total 5019
_reflns_threshold_expression 'I > 2\s(I)'
_cod_data_source_file c5dt00855g2.cif
_cod_data_source_block shelx
_cod_depositor_comments 'Adding full bibliography for 7035038--7035039.cif.'
_cod_database_code 7035039
_shelx_space_group_comment
;
The symmetry employed for this shelxl refinement is uniquely defined
by the following loop, which should always be used as a source of
symmetry information in preference to the above space-group names.
They are only intended as comments.
;
_shelxl_version_number 2013-4

loop_
_space_group_symop_operation_xyz
'x, y, z'
'-x, y+1/2, -z+1/2'
'-x, -y, -z'
'x, -y-1/2, z-1/2'

loop_
_atom_site_label
_atom_site_type_symbol
_atom_site_fract_x
_atom_site_fract_y
_atom_site_fract_z
_atom_site_U_iso_or_equiv
_atom_site_adp_type
_atom_site_occupancy
_atom_site_site_symmetry_order
_atom_site_calc_flag
_atom_site_refinement_flags_posn
_atom_site_refinement_flags_adp
Cr1 Cr 0.43062(8) 0.67264(6) 0.86859(5) 0.0221(3) Uani 1 1 d . .
Cl2 Cl 0.53883(14) 0.68906(11) 0.99441(9) 0.0327(4) Uani 1 1 d . .
Cl3 Cl 0.30178(14) 0.56400(11) 0.90779(9) 0.0323(4) Uani 1 1 d . .
Cl4 Cl 0.30948(14) 0.80015(11) 0.88252(10) 0.0337(4) Uani 1 1 d . .
N5 N 0.5388(4) 0.5670(3) 0.8414(3) 0.0222(11) Uani 1 1 d . .
N6 N 0.5784(4) 0.5664(3) 0.7692(3) 0.0266(11) Uani 1 1 d . .
C7 C 0.6405(6) 0.4873(4) 0.7566(4) 0.0302(14) Uani 1 1 d . .
H7 H 0.6736 0.4733 0.7109 0.036 Uiso 1 1 calc R U
C8 C 0.6456(7) 0.4294(5) 0.8267(5) 0.065(2) Uani 1 1 d . .
H8 H 0.6821 0.3710 0.8369 0.078 Uiso 1 1 calc R U
C9 C 0.5742(6) 0.4889(5) 0.8826(4) 0.0401(17) Uani 1 1 d . .
H9 H 0.5598 0.4728 0.9337 0.048 Uiso 1 1 calc R U
N10 N 0.3533(4) 0.6570(3) 0.7480(3) 0.0231(11) Uani 1 1 d . .
C11 C 0.4189(5) 0.6543(4) 0.6867(3) 0.0216(11) Uani 1 1 d . .
C12 C 0.3598(5) 0.6672(4) 0.6101(4) 0.0277(14) Uani 1 1 d . .
H12 H 0.4009 0.6702 0.5666 0.033 Uiso 1 1 calc R U
C13 C 0.2416(7) 0.6753(5) 0.5999(6) 0.058(2) Uani 1 1 d . .
H13 H 0.2037 0.6843 0.5477 0.070 Uiso 1 1 calc R U
C14 C 0.1782(10) 0.6722(6) 0.6525(6) 0.075(3) Uani 1 1 d . .
H14 H 0.0959 0.6747 0.6420 0.090 Uiso 1 1 calc R U
C15 C 0.2377(6) 0.6652(4) 0.7243(4) 0.0379(17) Uani 1 1 d . .
H15 H 0.1920 0.6660 0.7654 0.046 Uiso 1 1 calc R U
N16 N 0.5532(4) 0.7601(3) 0.8213(3) 0.0231(11) Uani 1 1 d . .
C17 C 0.5884(5) 0.7422(4) 0.7496(3) 0.0212(10) Uani 1 1 d . .
C18 C 0.6412(5) 0.8125(4) 0.7123(4) 0.0268(14) Uani 1 1 d . .
H18 H 0.6572 0.8042 0.6604 0.032 Uiso 1 1 calc R U
C19 C 0.6704(7) 0.8951(5) 0.7520(4) 0.0449(18) Uani 1 1 d . .
H19 H 0.7079 0.9425 0.7271 0.054 Uiso 1 1 calc R U
C20 C 0.6464(6) 0.9087(5) 0.8243(5) 0.0448(18) Uani 1 1 d . .
H20 H 0.6725 0.9626 0.8532 0.054 Uiso 1 1 calc R U
C21 C 0.5832(6) 0.8428(4) 0.8557(4) 0.0328(15) Uani 1 1 d . .
H21 H 0.5587 0.8556 0.9047 0.039 Uiso 1 1 calc R U
C22 C 0.5498(5) 0.6478(4) 0.7117(3) 0.0200(12) Uani 1 1 d . .
N23 N 0.6127(4) 0.6264(3) 0.6439(3) 0.0268(11) Uani 1 1 d . .
N24 N 0.5616(5) 0.5643(3) 0.5878(3) 0.0287(12) Uani 1 1 d . .
C25 C 0.6438(6) 0.5364(5) 0.5466(4) 0.0369(16) Uani 1 1 d . .
H25 H 0.6317 0.4953 0.5032 0.044 Uiso 1 1 calc R U
C26 C 0.7600(7) 0.5805(6) 0.5795(5) 0.058(2) Uani 1 1 d . .
H26 H 0.8328 0.5733 0.5619 0.069 Uiso 1 1 calc R U
C27 C 0.7326(6) 0.6360(4) 0.6442(4) 0.0332(15) Uani 1 1 d . .
H27 H 0.7851 0.6716 0.6797 0.040 Uiso 1 1 calc R U
O28 O -0.0232(6) 0.6760(5) 0.4943(4) 0.081(2) Uani 1 1 d . .
C29 C -0.0993(8) 0.7365(7) 0.4748(5) 0.065(2) Uani 1 1 d . .
H29 H -0.1777 0.7202 0.4768 0.078 Uiso 1 1 calc R U
N30 N -0.0776(5) 0.8245(4) 0.4507(4) 0.0480(16) Uani 1 1 d . .
C31 C 0.0414(7) 0.8521(7) 0.4457(6) 0.069(3) Uani 1 1 d . .
H31A H 0.0936 0.7998 0.4603 0.103 Uiso 1 1 calc R U
H31B H 0.0635 0.9038 0.4816 0.103 Uiso 1 1 calc R U
H31C H 0.0471 0.8713 0.3919 0.103 Uiso 1 1 calc R U
C32 C -0.1717(8) 0.8890(7) 0.4273(6) 0.084(3) Uani 1 1 d . .
H32A H -0.1752 0.9041 0.3716 0.126 Uiso 1 1 calc R U
H32B H -0.1583 0.9456 0.4586 0.126 Uiso 1 1 calc R U
H32C H -0.2453 0.8608 0.4360 0.126 Uiso 1 1 calc R U
O33 O 0.9548(6) 0.7237(4) 0.7543(4) 0.0719(18) Uani 1 1 d . .
C34 C 0.9812(8) 0.8029(7) 0.7804(5) 0.062(2) Uani 1 1 d . .
H34 H 1.0026 0.8090 0.8356 0.074 Uiso 1 1 calc R U
N35 N 0.9817(6) 0.8800(5) 0.7367(4) 0.0565(18) Uani 1 1 d . .
C36 C 0.9516(10) 0.8768(8) 0.6505(5) 0.083(3) Uani 1 1 d . .
H36A H 0.9333 0.8131 0.6338 0.125 Uiso 1 1 calc R U
H36B H 1.0176 0.8989 0.6265 0.125 Uiso 1 1 calc R U
H36C H 0.8841 0.9164 0.6340 0.125 Uiso 1 1 calc R U
C37 C 1.0139(10) 0.9697(7) 0.7734(8) 0.106(4) Uani 1 1 d . .
H37A H 1.0339 0.9617 0.8302 0.159 Uiso 1 1 calc R U
H37B H 0.9484 1.0126 0.7621 0.159 Uiso 1 1 calc R U
H37C H 1.0809 0.9948 0.7522 0.159 Uiso 1 1 calc R U

loop_
_atom_site_aniso_label
_atom_site_aniso_U_11
_atom_site_aniso_U_22
_atom_site_aniso_U_33
_atom_site_aniso_U_23
_atom_site_aniso_U_13
_atom_site_aniso_U_12
Cr1 0.0277(5) 0.0196(5) 0.0202(5) -0.0006(4) 0.0078(4) 0.0001(4)
Cl2 0.0425(9) 0.0348(9) 0.0209(8) -0.0021(6) 0.0052(7) -0.0024(7)
Cl3 0.0343(8) 0.0306(9) 0.0341(9) 0.0053(7) 0.0124(7) -0.0027(7)
Cl4 0.0401(9) 0.0273(8) 0.0367(9) -0.0011(7) 0.0152(7) 0.0063(7)
N5 0.029(3) 0.021(3) 0.016(2) 0.004(2) 0.004(2) -0.001(2)
N6 0.030(3) 0.025(3) 0.025(3) 0.000(2) 0.004(2) 0.000(2)
C7 0.037(4) 0.022(3) 0.031(3) -0.002(3) 0.004(3) 0.002(3)
C8 0.061(5) 0.024(4) 0.094 0.009(4) -0.035(5) -0.014(4)
C9 0.043(4) 0.032(4) 0.045(4) 0.015(3) 0.004(3) -0.006(3)
N10 0.024(3) 0.020(3) 0.026(3) 0.000(2) 0.005(2) -0.001(2)
C11 0.021(3) 0.033 0.011(3) 0.001(2) 0.003(2) -0.003(2)
C12 0.031(3) 0.022(3) 0.029(3) -0.003(3) 0.002(3) 0.000(3)
C13 0.044(5) 0.036(5) 0.097(7) -0.003(5) 0.018(5) -0.002(4)
C14 0.069 0.063(6) 0.086(7) 0.000(5) -0.011(6) 0.000(5)
C15 0.032(4) 0.024(4) 0.054(4) 0.000(3) -0.009(3) 0.002(3)
N16 0.029(3) 0.018(3) 0.022(3) -0.001(2) 0.004(2) 0.001(2)
C17 0.011(3) 0.035 0.019(3) -0.002(2) 0.005(2) -0.001(2)
C18 0.033(3) 0.021(3) 0.027(3) 0.004(3) 0.006(3) 0.000(3)
C19 0.055(5) 0.033(4) 0.044(4) 0.000(3) -0.003(4) -0.001(3)
C20 0.051(5) 0.031(4) 0.052(5) 0.004(3) 0.009(4) 0.001(3)
C21 0.040(4) 0.020(3) 0.039(4) -0.004(3) 0.010(3) -0.001(3)
C22 0.029(3) 0.012(3) 0.019(3) 0.000(2) 0.003(2) -0.001(2)
N23 0.032(3) 0.024(3) 0.025(3) -0.005(2) 0.008(2) 0.000(2)
N24 0.039(3) 0.024(3) 0.022(3) -0.004(2) 0.003(2) 0.001(2)
C25 0.044(4) 0.030(4) 0.038(4) -0.004(3) 0.012(3) 0.003(3)
C26 0.064(5) 0.057(5) 0.058 0.031(4) 0.034(4) 0.030(4)
C27 0.042(4) 0.025(3) 0.035(4) 0.004(3) 0.014(3) 0.005(3)
O28 0.063(4) 0.078(5) 0.100(5) 0.033(4) 0.005(4) 0.013(4)
C29 0.050(5) 0.081(7) 0.065(6) 0.014(5) 0.007(4) -0.016(5)
N30 0.039(3) 0.050(4) 0.054(4) 0.015(3) 0.002(3) -0.006(3)
C31 0.050(5) 0.082(7) 0.076(6) 0.007(5) 0.017(5) -0.015(5)
C32 0.050(6) 0.101(8) 0.099(8) 0.037(7) 0.005(5) 0.013(5)
O33 0.086(5) 0.056(4) 0.070(4) -0.007(3) -0.003(3) -0.017(3)
C34 0.059(6) 0.072(7) 0.051(5) 0.002(5) -0.003(4) -0.007(5)
N35 0.053(4) 0.054(4) 0.063(5) -0.005(4) 0.011(4) -0.005(3)
C36 0.098(8) 0.090(8) 0.060(6) 0.013(6) 0.009(6) 0.008(6)
C37 0.111(9) 0.057(7) 0.152(12) -0.027(7) 0.024(8) -0.020(6)

loop_
_atom_type_symbol
_atom_type_description
_atom_type_scat_dispersion_real
_atom_type_scat_dispersion_imag
_atom_type_scat_source
C C 0.0033 0.0016 'International Tables Vol C Tables 4.2.6.8 and 6.1.1.4'
H H 0.0000 0.0000 'International Tables Vol C Tables 4.2.6.8 and 6.1.1.4'
N N 0.0061 0.0033 'International Tables Vol C Tables 4.2.6.8 and 6.1.1.4'
O O 0.0106 0.0060 'International Tables Vol C Tables 4.2.6.8 and 6.1.1.4'
Cl Cl 0.1484 0.1585 'International Tables Vol C Tables 4.2.6.8 and 6.1.1.4'
Cr Cr 0.3209 0.6236 'International Tables Vol C Tables 4.2.6.8 and 6.1.1.4'

loop_
_geom_angle_atom_site_label_1
_geom_angle_atom_site_label_2
_geom_angle_atom_site_label_3
_geom_angle
N5 Cr1 N10 83.38(18)
N5 Cr1 N16 83.50(18)
N10 Cr1 N16 84.29(18)
N5 Cr1 Cl3 90.53(14)
N10 Cr1 Cl3 90.88(14)
N16 Cr1 Cl3 172.71(14)
N5 Cr1 Cl2 91.32(14)
N10 Cr1 Cl2 172.44(14)
N16 Cr1 Cl2 89.77(13)
Cl3 Cr1 Cl2 94.56(6)
N5 Cr1 Cl4 172.33(14)
N10 Cr1 Cl4 90.61(13)
N16 Cr1 Cl4 91.19(13)
Cl3 Cr1 Cl4 94.33(7)
Cl2 Cr1 Cl4 94.20(7)
C9 N5 N6 110.2(5)
C9 N5 Cr1 129.6(4)
N6 N5 Cr1 120.0(3)
C7 N6 N5 113.3(5)
C7 N6 C22 126.6(5)
N5 N6 C22 120.1(4)
N6 C7 C8 107.4(6)
N6 C7 H7 126.3
C8 C7 H7 126.3
C7 C8 C9 103.2(6)
C7 C8 H8 128.4
C9 C8 H8 128.4
N5 C9 C8 105.9(6)
N5 C9 H9 127.1
C8 C9 H9 127.1
C15 N10 C11 114.2(5)
C15 N10 Cr1 122.4(4)
C11 N10 Cr1 122.5(4)
N10 C11 C12 117.4(5)
N10 C11 C22 115.3(5)
C12 C11 C22 127.0(5)
C13 C12 C11 118.3(7)
C13 C12 H12 120.9
C11 C12 H12 120.9
C14 C13 C12 126.6(10)
C14 C13 H13 116.7
C12 C13 H13 116.7
C13 C14 C15 113.2(10)
C13 C14 H14 123.4
C15 C14 H14 123.4
C14 C15 N10 130.1(8)
C14 C15 H15 114.9
N10 C15 H15 114.9
C21 N16 C17 117.7(5)
C21 N16 Cr1 119.5(4)
C17 N16 Cr1 122.0(4)
N16 C17 C18 119.1(5)
N16 C17 C22 115.7(5)
C18 C17 C22 124.7(5)
C19 C18 C17 119.4(6)
C19 C18 H18 120.3
C17 C18 H18 120.3
C20 C19 C18 121.0(7)
C20 C19 H19 119.5
C18 C19 H19 119.5
C19 C20 C21 118.0(7)
C19 C20 H20 121.0
C21 C20 H20 121.0
N16 C21 C20 124.1(6)
N16 C21 H21 118.0
C20 C21 H21 118.0
N23 C22 C11 112.2(4)
N23 C22 N6 105.0(4)
C11 C22 N6 109.8(4)
N23 C22 C17 111.4(4)
C11 C22 C17 106.2(4)
N6 C22 C17 112.4(4)
N24 N23 C27 112.9(5)
N24 N23 C22 117.9(5)
C27 N23 C22 125.4(5)
C25 N24 N23 107.4(5)
N24 C25 C26 110.0(6)
N24 C25 H25 125.0
C26 C25 H25 125.0
C27 C26 C25 103.4(6)
C27 C26 H26 128.3
C25 C26 H26 128.3
N23 C27 C26 106.1(6)
N23 C27 H27 126.9
C26 C27 H27 126.9
O28 C29 N30 124.9(8)
O28 C29 H29 117.6
N30 C29 H29 117.6
C29 N30 C32 120.9(7)
C29 N30 C31 119.4(7)
C32 N30 C31 119.7(7)
N30 C31 H31A 109.5
N30 C31 H31B 109.5
H31A C31 H31B 109.5
N30 C31 H31C 109.5
H31A C31 H31C 109.5
H31B C31 H31C 109.5
N30 C32 H32A 109.5
N30 C32 H32B 109.5
H32A C32 H32B 109.5
N30 C32 H32C 109.5
H32A C32 H32C 109.5
H32B C32 H32C 109.5
O33 C34 N35 125.3(8)
O33 C34 H34 117.4
N35 C34 H34 117.4
C34 N35 C37 121.0(8)
C34 N35 C36 121.1(8)
C37 N35 C36 117.9(8)
N35 C36 H36A 109.5
N35 C36 H36B 109.5
H36A C36 H36B 109.5
N35 C36 H36C 109.5
H36A C36 H36C 109.5
H36B C36 H36C 109.5
N35 C37 H37A 109.5
N35 C37 H37B 109.5
H37A C37 H37B 109.5
N35 C37 H37C 109.5
H37A C37 H37C 109.5
H37B C37 H37C 109.5

loop_
_geom_bond_atom_site_label_1
_geom_bond_atom_site_label_2
_geom_bond_distance
Cr1 N5 2.036(5)
Cr1 N10 2.106(5)
Cr1 N16 2.115(5)
Cr1 Cl3 2.2946(18)
Cr1 Cl2 2.3026(17)
Cr1 Cl4 2.3087(18)
N5 C9 1.337(8)
N5 N6 1.363(6)
N6 C7 1.361(7)
N6 C22 1.510(7)
C7 C8 1.434(10)
C7 H7 0.9300
C8 C9 1.580(11)
C8 H8 0.9300
C9 H9 0.9300
N10 C15 1.325(8)
N10 C11 1.366(7)
C11 C12 1.379(8)
C11 C22 1.492(8)
C12 C13 1.339(10)
C12 H12 0.9300
C13 C14 1.229(12)
C13 H13 0.9300
C14 C15 1.301(11)
C14 H14 0.9300
C15 H15 0.9300
N16 C21 1.329(7)
N16 C17 1.355(7)
C17 C18 1.366(8)
C17 C22 1.519(8)
C18 C19 1.364(9)
C18 H18 0.9300
C19 C20 1.306(10)
C19 H19 0.9300
C20 C21 1.337(9)
C20 H20 0.9300
C21 H21 0.9300
C22 N23 1.472(7)
N23 N24 1.358(7)
N23 C27 1.375(8)
N24 C25 1.311(8)
C25 C26 1.496(11)
C25 H25 0.9300
C26 C27 1.418(10)
C26 H26 0.9300
C27 H27 0.9300
O28 C29 1.229(10)
C29 N30 1.347(10)
C29 H29 0.9300
N30 C32 1.419(10)
N30 C31 1.429(9)
C31 H31A 0.9600
C31 H31B 0.9600
C31 H31C 0.9600
C32 H32A 0.9600
C32 H32B 0.9600
C32 H32C 0.9600
O33 C34 1.226(10)
C34 N35 1.319(10)
C34 H34 0.9300
N35 C37 1.437(11)
N35 C36 1.445(11)
C36 H36A 0.9600
C36 H36B 0.9600
C36 H36C 0.9600
C37 H37A 0.9600
C37 H37B 0.9600
C37 H37C 0.9600
